data_4310131
loop_
_publ_author_name
'Sven-Oliver Hauber'
'Mark Niemeyer'

_publ_contact_author_address
;
Institut f\"ur Anorganische Chemie
Universit\"at Stuttgart
Pfaffenwaldring 55
D-70569 Stuttgart
Germany
;
_publ_contact_author_email niemeyer@iac.uni-stuttgart.de
_publ_contact_author_name 'Mark Niemeyer'
_publ_section_title
;
Stabilization of Unsolvated Europium and Ytterbium Pentafluorophenyls by
\p-Bonding Encapsulation through a Sterically Crowded Triazenido Ligand
;
_journal_name_full 'Inorganic Chemistry'
_journal_page_first 8644
_journal_page_last 8646
_journal_paper_doi 10.1021/ic0514602
_journal_volume 44
_journal_year 2005
_chemical_formula_sum 'C51 H52 F5 N3 Yb'
_chemical_formula_weight 975.00
_chemical_melting_point '80-165deg.C (dec.)'
_chemical_name_systematic
;
((1-(2',4',6'-triisopropylbiphenyl-2))
(3-(2,4,6,2'',4'',6''-hexamethyl-1,1':3';1''-terphenyl-2'))
(triazenido-N,N'))(pentafluorophenyl)ytterbium(II)
;
_space_group_IT_number 2
_symmetry_cell_setting triclinic
_symmetry_space_group_name_Hall '-P 1'
_symmetry_space_group_name_H-M 'P -1'
_atom_sites_solution_hydrogens geom
_atom_sites_solution_primary direct
_atom_sites_solution_secondary difmap
_audit_creation_method SHELXL-97
_cell_angle_alpha 96.91(3)
_cell_angle_beta 93.71(3)
_cell_angle_gamma 106.93(3)
_cell_formula_units_Z 2
_cell_length_a 9.0770(18)
_cell_length_b 11.114(2)
_cell_length_c 23.416(5)
_cell_measurement_temperature 173(2)
_cell_volume 2231.0(9)
_computing_structure_refinement 'SHELXL-97 (Sheldrick, 1997)'
_computing_structure_solution 'SHELXS-97 (Sheldrick, 1990)'
_diffrn_ambient_temperature 173(2)
_diffrn_measured_fraction_theta_full 0.978
_diffrn_measured_fraction_theta_max 0.978
_diffrn_measurement_device_type 'Siemens P3'
_diffrn_radiation_monochromator graphite
_diffrn_radiation_source 'fine-focus sealed tube'
_diffrn_radiation_type MoK\a
_diffrn_radiation_wavelength 0.71073
_diffrn_reflns_av_R_equivalents 0.0420
_diffrn_reflns_av_sigmaI/netI 0.0790
_diffrn_reflns_limit_h_max 11
_diffrn_reflns_limit_h_min -11
_diffrn_reflns_limit_k_max 13
_diffrn_reflns_limit_k_min -14
_diffrn_reflns_limit_l_max 29
_diffrn_reflns_limit_l_min -29
_diffrn_reflns_number 10167
_diffrn_reflns_theta_full 27.00
_diffrn_reflns_theta_max 27.00
_diffrn_reflns_theta_min 1.76
_diffrn_standards_decay_% '< 0.5%'
_diffrn_standards_interval_count 298
_diffrn_standards_number 2
_exptl_absorpt_coefficient_mu 2.155
_exptl_absorpt_correction_T_max 0.949
_exptl_absorpt_correction_T_min 0.667
_exptl_absorpt_correction_type psi-scan
_exptl_crystal_colour purple
_exptl_crystal_density_diffrn 1.451
_exptl_crystal_density_method 'not measured'
_exptl_crystal_description plate
_exptl_crystal_F_000 988
_exptl_crystal_size_max 0.30
_exptl_crystal_size_mid 0.25
_exptl_crystal_size_min 0.08
_refine_diff_density_max 0.792
_refine_diff_density_min -0.646
_refine_diff_density_rms 0.130
_refine_ls_extinction_method none
_refine_ls_goodness_of_fit_ref 1.136
_refine_ls_hydrogen_treatment mixed
_refine_ls_matrix_type full
_refine_ls_number_parameters 599
_refine_ls_number_reflns 9552
_refine_ls_number_restraints 0
_refine_ls_restrained_S_all 1.136
_refine_ls_R_factor_all 0.0810
_refine_ls_R_factor_gt 0.0510
_refine_ls_shift/su_max 0.002
_refine_ls_shift/su_mean 0.000
_refine_ls_structure_factor_coef Fsqd
_refine_ls_weighting_details 'calc w=1/[\s^2^(Fo^2^)+(0.0356P)^2^+0.0000P] where P=(Fo^2^+2Fc^2^)/3'
_refine_ls_weighting_scheme calc
_refine_ls_wR_factor_gt 0.0928
_refine_ls_wR_factor_ref 0.1026
_reflns_number_gt 7365
_reflns_number_total 9552
_reflns_threshold_expression >2sigma(I)
_cod_data_source_file ic0514602si20050826_114842_2.cif
_cod_data_source_block 3
_cod_original_cell_volume 2231.0(8)
_cod_database_code 4310131

loop_
_symmetry_equiv_pos_as_xyz
'x, y, z'
'-x, -y, -z'

loop_
_atom_site_label
_atom_site_type_symbol
_atom_site_fract_x
_atom_site_fract_y
_atom_site_fract_z
_atom_site_U_iso_or_equiv
_atom_site_adp_type
_atom_site_occupancy
_atom_site_symmetry_multiplicity
_atom_site_calc_flag
_atom_site_refinement_flags
_atom_site_disorder_assembly
_atom_site_disorder_group
Yb Yb -0.24060(3) 0.68137(2) 0.708740(11) 0.02720(8) Uani 1 1 d . . .
N1 N -0.2383(5) 0.6347(4) 0.80813(17) 0.0234(9) Uani 1 1 d . . .
N2 N -0.1102(5) 0.7250(4) 0.83125(17) 0.0231(9) Uani 1 1 d . . .
N3 N -0.0411(5) 0.7784(4) 0.78983(17) 0.0227(9) Uani 1 1 d . . .
C1 C -0.3351(6) 0.5683(5) 0.8460(2) 0.0236(11) Uani 1 1 d . . .
C2 C -0.4837(6) 0.4994(5) 0.8181(2) 0.0270(11) Uani 1 1 d . . .
C3 C -0.5946(7) 0.4303(5) 0.8494(2) 0.0360(13) Uani 1 1 d . . .
H3A H -0.6954 0.3861 0.8309 0.06(2) Uiso 1 1 calc R . .
C4 C -0.5599(7) 0.4250(6) 0.9072(3) 0.0401(15) Uani 1 1 d . . .
H4A H -0.6366 0.3777 0.9285 0.052(19) Uiso 1 1 calc R . .
C5 C -0.4121(7) 0.4894(5) 0.9340(2) 0.0353(13) Uani 1 1 d . . .
H5A H -0.3886 0.4836 0.9735 0.048(18) Uiso 1 1 calc R . .
C6 C -0.2965(6) 0.5626(5) 0.9048(2) 0.0265(11) Uani 1 1 d . . .
C7 C -0.5182(6) 0.5085(5) 0.7555(2) 0.0270(11) Uani 1 1 d . . .
C8 C -0.4746(6) 0.4288(5) 0.7129(2) 0.0283(12) Uani 1 1 d . . .
C9 C -0.4989(6) 0.4415(5) 0.6546(2) 0.0337(13) Uani 1 1 d . . .
H9A H -0.4705 0.3871 0.6258 0.07(2) Uiso 1 1 calc R . .
C10 C -0.5642(7) 0.5327(6) 0.6381(3) 0.0385(14) Uani 1 1 d . . .
C11 C -0.6069(7) 0.6107(6) 0.6810(3) 0.0385(14) Uani 1 1 d . . .
H11A H -0.6511 0.6734 0.6702 0.05(2) Uiso 1 1 calc R . .
C12 C -0.5860(6) 0.5986(5) 0.7400(2) 0.0318(12) Uani 1 1 d . . .
C13 C -0.3970(7) 0.3328(5) 0.7299(3) 0.0350(13) Uani 1 1 d . . .
H13A H -0.3677 0.2903 0.6953 0.029(15) Uiso 1 1 calc R . .
H13B H -0.4690 0.2694 0.7488 0.044(17) Uiso 1 1 calc R . .
H13C H -0.3042 0.3764 0.7568 0.07(2) Uiso 1 1 calc R . .
C14 C -0.5999(8) 0.5398(8) 0.5746(3) 0.0557(19) Uani 1 1 d . . .
H14A H -0.5377 0.4980 0.5514 0.08(3) Uiso 1 1 calc R . .
H14B H -0.5749 0.6290 0.5687 0.116 Uiso 1 1 calc R . .
H14C H -0.7101 0.4969 0.5626 0.116 Uiso 1 1 calc R . .
C15 C -0.6458(7) 0.6778(6) 0.7844(3) 0.0418(15) Uani 1 1 d . . .
H15A H -0.5671 0.7130 0.8177 0.046(18) Uiso 1 1 calc R . .
H15B H -0.7405 0.6244 0.7973 0.06(2) Uiso 1 1 calc R . .
H15C H -0.6685 0.7474 0.7672 0.05(2) Uiso 1 1 calc R . .
C16 C -0.1414(6) 0.6325(5) 0.9374(2) 0.0274(12) Uani 1 1 d . . .
C17 C -0.0178(6) 0.5816(5) 0.9324(2) 0.0283(12) Uani 1 1 d . . .
C18 C 0.1264(7) 0.6474(6) 0.9632(2) 0.0360(13) Uani 1 1 d . . .
H18A H 0.2108 0.6138 0.9592 0.035(16) Uiso 1 1 calc R . .
C19 C 0.1480(7) 0.7613(6) 0.9996(2) 0.0394(15) Uani 1 1 d . . .
C20 C 0.0246(7) 0.8093(5) 1.0047(2) 0.0381(14) Uani 1 1 d . . .
H20A H 0.0382 0.8862 1.0300 0.046(18) Uiso 1 1 calc R . .
C21 C -0.1204(7) 0.7473(5) 0.9736(2) 0.0332(13) Uani 1 1 d . . .
C22 C -0.0355(8) 0.4592(6) 0.8934(3) 0.0428(15) Uani 1 1 d . . .
H22A H 0.0568 0.4320 0.9002 0.06(2) Uiso 1 1 calc R . .
H22B H -0.0479 0.4723 0.8529 0.09(3) Uiso 1 1 calc R . .
H22C H -0.1270 0.3935 0.9016 0.11(3) Uiso 1 1 calc R . .
C23 C 0.3058(8) 0.8327(7) 1.0322(3) 0.060(2) Uani 1 1 d . . .
H23A H 0.2948 0.8974 1.0626 0.090 Uiso 1 1 calc R . .
H23B H 0.3755 0.8739 1.0052 0.090 Uiso 1 1 calc R . .
H23C H 0.3489 0.7729 1.0497 0.090 Uiso 1 1 calc R . .
C24 C -0.2477(8) 0.8080(6) 0.9769(3) 0.0464(16) Uani 1 1 d . . .
H24A H -0.3443 0.7444 0.9824 0.044(18) Uiso 1 1 calc R . .
H24B H -0.2615 0.8421 0.9409 0.10(3) Uiso 1 1 calc R . .
H24C H -0.2206 0.8772 1.0095 0.11(3) Uiso 1 1 calc R . .
C25 C 0.0912(6) 0.8826(5) 0.8089(2) 0.0229(10) Uani 1 1 d . . .
C26 C 0.1229(6) 0.9779(5) 0.7725(2) 0.0249(11) Uani 1 1 d . . .
C27 C 0.2502(6) 1.0842(5) 0.7881(2) 0.0308(12) Uani 1 1 d . . .
H27A H 0.2722 1.1491 0.7642 0.022(13) Uiso 1 1 calc R . .
C28 C 0.3470(7) 1.0970(6) 0.8389(3) 0.0385(14) Uani 1 1 d . . .
H28A H 0.4352 1.1696 0.8491 0.021(13) Uiso 1 1 calc R . .
C29 C 0.3136(7) 1.0035(6) 0.8743(2) 0.0353(13) Uani 1 1 d . . .
H29A H 0.3785 1.0132 0.9091 0.023(13) Uiso 1 1 calc R . .
C30 C 0.1877(6) 0.8965(5) 0.8598(2) 0.0266(11) Uani 1 1 d . . .
H30A H 0.1666 0.8325 0.8842 0.019(13) Uiso 1 1 calc R . .
C31 C 0.0092(6) 0.9608(5) 0.7204(2) 0.0237(11) Uani 1 1 d . . .
C32 C -0.1389(6) 0.9732(5) 0.7290(2) 0.0284(12) Uani 1 1 d . . .
C33 C -0.2488(6) 0.9487(5) 0.6812(3) 0.0338(13) Uani 1 1 d . . .
H33A H -0.3493 0.9542 0.6872 0.054(19) Uiso 1 1 calc R . .
C34 C -0.2175(6) 0.9165(5) 0.6248(2) 0.0320(12) Uani 1 1 d . . .
C35 C -0.0713(6) 0.9039(5) 0.6178(2) 0.0309(12) Uani 1 1 d . . .
H35A H -0.0482 0.8793 0.5799 0.019(13) Uiso 1 1 calc R . .
C36 C 0.0434(6) 0.9262(5) 0.6643(2) 0.0261(11) Uani 1 1 d . . .
C37 C -0.1752(7) 1.0232(5) 0.7888(3) 0.0379(14) Uani 1 1 d . . .
H37A H -0.1020 1.0062 0.8183 0.047(18) Uiso 1 1 calc R . .
C38 C -0.3370(9) 0.9563(9) 0.8011(4) 0.077(3) Uani 1 1 d . . .
H38A H -0.3478 0.9789 0.8421 0.116 Uiso 1 1 calc R . .
H38B H -0.3572 0.8642 0.7923 0.09(3) Uiso 1 1 calc R . .
H38C H -0.4115 0.9824 0.7772 0.06(2) Uiso 1 1 calc R . .
C39 C -0.1432(14) 1.1647(7) 0.7943(4) 0.082(3) Uani 1 1 d . . .
H39A H -0.1645 1.1969 0.8327 0.09(3) Uiso 1 1 calc R . .
H39B H -0.2099 1.1848 0.7646 0.09(3) Uiso 1 1 calc R . .
H39C H -0.0344 1.2047 0.7891 0.10(4) Uiso 1 1 calc R . .
C40 C -0.3306(7) 0.9098(6) 0.5730(3) 0.0413(15) Uani 1 1 d . . .
H40A H -0.4374 0.8788 0.5849 0.035(16) Uiso 1 1 calc R . .
C41 C -0.3218(9) 0.8202(8) 0.5198(3) 0.0564(19) Uani 1 1 d . . .
H41A H -0.3250 0.7372 0.5308 0.11(4) Uiso 1 1 calc R . .
H41B H -0.2250 0.8555 0.5031 0.09(3) Uiso 1 1 calc R . .
H41C H -0.4099 0.8100 0.4912 0.06(2) Uiso 1 1 calc R . .
C42 C -0.3079(10) 1.0439(7) 0.5586(4) 0.068(2) Uani 1 1 d . . .
H42A H -0.3140 1.1001 0.5934 0.05(2) Uiso 1 1 calc R . .
H42B H -0.3889 1.0422 0.5285 0.09(3) Uiso 1 1 calc R . .
H42C H -0.2061 1.0754 0.5446 0.10(3) Uiso 1 1 calc R . .
C43 C 0.2036(6) 0.9216(6) 0.6516(2) 0.0315(12) Uani 1 1 d . . .
H43A H 0.2573 0.9085 0.6880 0.031(15) Uiso 1 1 calc R . .
C44 C 0.1996(7) 0.8128(6) 0.6049(3) 0.0429(15) Uani 1 1 d . . .
H44A H 0.1300 0.7334 0.6140 0.07(2) Uiso 1 1 calc R . .
H44B H 0.3041 0.8050 0.6032 0.043(17) Uiso 1 1 calc R . .
H44C H 0.1620 0.8298 0.5674 0.049(19) Uiso 1 1 calc R . .
C45 C 0.2979(7) 1.0493(7) 0.6352(3) 0.0496(17) Uani 1 1 d . . .
H45A H 0.2911 1.1189 0.6639 0.10(3) Uiso 1 1 calc R . .
H45B H 0.2564 1.0590 0.5969 0.08(3) Uiso 1 1 calc R . .
H45C H 0.4065 1.0515 0.6344 0.06(2) Uiso 1 1 calc R . .
C51 C -0.1089(6) 0.5335(5) 0.6583(2) 0.0342(13) Uani 1 1 d . . .
C52 C -0.0243(7) 0.4675(6) 0.6855(3) 0.0381(14) Uani 1 1 d . . .
F52 F 0.0024(5) 0.4906(4) 0.74483(16) 0.0613(11) Uani 1 1 d . . .
C53 C 0.0337(7) 0.3779(6) 0.6577(4) 0.0500(18) Uani 1 1 d . . .
F53 F 0.1140(5) 0.3173(4) 0.6883(2) 0.0791(14) Uani 1 1 d . . .
C54 C 0.0061(8) 0.3489(6) 0.5992(4) 0.0533(19) Uani 1 1 d . . .
F54 F 0.0637(6) 0.2613(4) 0.5710(2) 0.0872(16) Uani 1 1 d . . .
C55 C -0.0751(9) 0.4103(7) 0.5694(3) 0.0517(18) Uani 1 1 d . . .
F55 F -0.1066(6) 0.3797(5) 0.51085(18) 0.0877(16) Uani 1 1 d . . .
C56 C -0.1302(7) 0.5003(6) 0.5990(3) 0.0419(15) Uani 1 1 d . . .
F56 F -0.2134(5) 0.5579(4) 0.56698(17) 0.0640(11) Uani 1 1 d . . .

loop_
_atom_site_aniso_label
_atom_site_aniso_U_11
_atom_site_aniso_U_22
_atom_site_aniso_U_33
_atom_site_aniso_U_23
_atom_site_aniso_U_13
_atom_site_aniso_U_12
Yb 0.03183(13) 0.02985(12) 0.01827(11) 0.00103(8) -0.00155(8) 0.00862(9)
N1 0.023(2) 0.026(2) 0.019(2) 0.0074(17) -0.0005(18) 0.0027(18)
N2 0.026(2) 0.023(2) 0.019(2) 0.0026(17) -0.0009(18) 0.0076(18)
N3 0.022(2) 0.024(2) 0.020(2) 0.0054(17) 0.0071(17) 0.0015(18)
C1 0.024(3) 0.025(3) 0.021(2) 0.001(2) 0.002(2) 0.008(2)
C2 0.028(3) 0.029(3) 0.023(3) 0.001(2) 0.002(2) 0.007(2)
C3 0.028(3) 0.038(3) 0.032(3) 0.002(2) -0.001(2) -0.005(3)
C4 0.041(3) 0.037(3) 0.035(3) 0.007(3) 0.014(3) -0.003(3)
C5 0.040(3) 0.039(3) 0.025(3) 0.011(2) 0.006(3) 0.006(3)
C6 0.030(3) 0.025(3) 0.022(3) 0.003(2) 0.001(2) 0.007(2)
C7 0.018(2) 0.029(3) 0.028(3) -0.003(2) -0.005(2) 0.002(2)
C8 0.025(3) 0.024(3) 0.030(3) 0.000(2) 0.000(2) -0.001(2)
C9 0.029(3) 0.033(3) 0.029(3) -0.005(2) 0.001(2) 0.000(2)
C10 0.036(3) 0.046(4) 0.028(3) 0.007(3) -0.008(3) 0.005(3)
C11 0.028(3) 0.044(3) 0.040(3) 0.006(3) -0.009(3) 0.009(3)
C12 0.020(3) 0.039(3) 0.035(3) 0.000(2) -0.007(2) 0.012(2)
C13 0.030(3) 0.027(3) 0.048(4) 0.001(3) 0.008(3) 0.009(2)
C14 0.044(4) 0.084(5) 0.035(4) 0.004(4) -0.014(3) 0.018(4)
C15 0.035(3) 0.044(4) 0.046(4) -0.003(3) 0.004(3) 0.016(3)
C16 0.030(3) 0.033(3) 0.015(2) 0.008(2) 0.001(2) 0.001(2)
C17 0.034(3) 0.030(3) 0.023(3) 0.011(2) 0.001(2) 0.011(2)
C18 0.032(3) 0.044(3) 0.032(3) 0.012(3) -0.003(3) 0.010(3)
C19 0.038(3) 0.048(4) 0.027(3) 0.015(3) -0.010(3) 0.003(3)
C20 0.054(4) 0.030(3) 0.024(3) 0.003(2) -0.003(3) 0.004(3)
C21 0.043(3) 0.035(3) 0.022(3) 0.007(2) 0.007(2) 0.010(3)
C22 0.045(4) 0.043(4) 0.041(4) 0.004(3) 0.001(3) 0.016(3)
C23 0.045(4) 0.059(4) 0.058(5) 0.001(4) -0.025(4) -0.003(3)
C24 0.059(4) 0.040(4) 0.041(4) -0.002(3) 0.009(3) 0.017(3)
C25 0.022(3) 0.026(3) 0.017(2) -0.001(2) 0.001(2) 0.004(2)
C26 0.029(3) 0.024(3) 0.020(3) 0.001(2) 0.007(2) 0.005(2)
C27 0.029(3) 0.026(3) 0.034(3) 0.005(2) 0.001(2) 0.002(2)
C28 0.029(3) 0.034(3) 0.041(3) 0.001(3) -0.003(3) -0.005(3)
C29 0.030(3) 0.049(3) 0.024(3) -0.001(2) -0.004(2) 0.012(3)
C30 0.024(3) 0.030(3) 0.024(3) 0.002(2) 0.001(2) 0.006(2)
C31 0.023(3) 0.021(2) 0.025(3) 0.006(2) -0.001(2) 0.004(2)
C32 0.029(3) 0.024(3) 0.036(3) 0.007(2) 0.014(2) 0.011(2)
C33 0.024(3) 0.037(3) 0.048(4) 0.017(3) 0.014(3) 0.014(2)
C34 0.026(3) 0.037(3) 0.035(3) 0.010(2) 0.000(2) 0.011(2)
C35 0.029(3) 0.048(3) 0.020(3) 0.004(2) 0.005(2) 0.018(3)
C36 0.027(3) 0.037(3) 0.020(3) 0.009(2) 0.007(2) 0.016(2)
C37 0.045(4) 0.039(3) 0.035(3) 0.000(3) 0.013(3) 0.019(3)
C38 0.050(5) 0.100(7) 0.070(6) -0.018(5) 0.033(5) 0.011(5)
C39 0.137(10) 0.049(5) 0.069(6) 0.005(4) 0.040(6) 0.039(6)
C40 0.024(3) 0.061(4) 0.039(3) 0.009(3) -0.002(3) 0.014(3)
C41 0.051(4) 0.079(5) 0.039(4) 0.002(4) -0.011(3) 0.025(4)
C42 0.063(5) 0.063(5) 0.078(6) 0.015(5) -0.031(5) 0.023(4)
C43 0.022(3) 0.054(4) 0.023(3) 0.010(2) 0.006(2) 0.017(3)
C44 0.039(4) 0.060(4) 0.038(4) 0.010(3) 0.011(3) 0.025(3)
C45 0.030(3) 0.060(4) 0.056(4) 0.010(4) 0.015(3) 0.006(3)
C51 0.029(3) 0.036(3) 0.032(3) 0.000(2) 0.006(2) 0.002(2)
C52 0.030(3) 0.041(3) 0.034(3) -0.003(3) 0.002(3) 0.000(3)
F52 0.052(2) 0.088(3) 0.038(2) 0.007(2) -0.0011(19) 0.014(2)
C53 0.027(3) 0.043(4) 0.081(5) 0.010(4) 0.009(3) 0.011(3)
F53 0.053(3) 0.078(3) 0.119(4) 0.032(3) 0.010(3) 0.033(2)
C54 0.046(4) 0.041(4) 0.068(5) -0.011(3) 0.024(4) 0.010(3)
F54 0.087(3) 0.057(3) 0.116(4) -0.020(3) 0.043(3) 0.026(3)
C55 0.058(4) 0.053(4) 0.033(3) -0.012(3) 0.018(3) 0.005(4)
F55 0.113(4) 0.094(4) 0.040(2) -0.024(2) 0.016(3) 0.018(3)
C56 0.037(3) 0.055(4) 0.031(3) 0.008(3) -0.001(3) 0.011(3)
F56 0.069(3) 0.077(3) 0.050(2) 0.017(2) 0.001(2) 0.026(2)

loop_
_atom_type_symbol
_atom_type_description
_atom_type_scat_dispersion_real
_atom_type_scat_dispersion_imag
_atom_type_scat_source
C C 0.0033 0.0016 'International Tables Vol C Tables 4.2.6.8 and 6.1.1.4'
H H 0.0000 0.0000 'International Tables Vol C Tables 4.2.6.8 and 6.1.1.4'
N N 0.0061 0.0033 'International Tables Vol C Tables 4.2.6.8 and 6.1.1.4'
F F 0.0171 0.0103 'International Tables Vol C Tables 4.2.6.8 and 6.1.1.4'
Yb Yb -0.3850 5.5486 'International Tables Vol C Tables 4.2.6.8 and 6.1.1.4'

loop_
_geom_angle_atom_site_label_1
_geom_angle_atom_site_label_2
_geom_angle_atom_site_label_3
_geom_angle
_geom_angle_site_symmetry_1
_geom_angle_site_symmetry_3
_geom_angle_publ_flag
N3 Yb N1 51.65(13) . . ?
N3 Yb C51 97.82(17) . . ?
N1 Yb C51 103.81(17) . . ?
N3 Yb N2 25.61(12) . . ?
N1 Yb N2 26.28(12) . . ?
C51 Yb N2 104.48(16) . . ?
N3 Yb C8 119.93(14) . . ?
N1 Yb C8 70.54(15) . . ?
C51 Yb C8 79.61(16) . . ?
N2 Yb C8 96.32(14) . . ?
N3 Yb C7 107.77(13) . . ?
N1 Yb C7 56.54(14) . . ?
C51 Yb C7 105.20(16) . . ?
N2 Yb C7 82.18(13) . . ?
C8 Yb C7 26.86(14) . . ?
N3 Yb C9 145.63(15) . . ?
N1 Yb C9 97.17(15) . . ?
C51 Yb C9 73.69(17) . . ?
N2 Yb C9 122.96(14) . . ?
C8 Yb C9 26.67(15) . . ?
C7 Yb C9 46.75(14) . . ?
N3 Yb C32 65.60(15) . . ?
N1 Yb C32 101.18(15) . . ?
C51 Yb C32 129.05(16) . . ?
N2 Yb C32 80.97(14) . . ?
C8 Yb C32 151.13(14) . . ?
C7 Yb C32 125.61(14) . . ?
C9 Yb C32 144.86(16) . . ?
N3 Yb C33 91.58(15) . . ?
N1 Yb C33 120.88(15) . . ?
C51 Yb C33 128.56(17) . . ?
N2 Yb C33 105.23(14) . . ?
C8 Yb C33 136.29(15) . . ?
C7 Yb C33 119.67(14) . . ?
C9 Yb C33 120.09(16) . . ?
C32 Yb C33 25.98(15) . . ?
N3 Yb C10 161.03(14) . . ?
N1 Yb C10 110.35(15) . . ?
C51 Yb C10 92.35(18) . . ?
N2 Yb C10 135.79(14) . . ?
C8 Yb C10 46.40(15) . . ?
C7 Yb C10 53.83(15) . . ?
C9 Yb C10 25.82(16) . . ?
C32 Yb C10 119.04(16) . . ?
C33 Yb C10 94.54(16) . . ?
N3 Yb C12 116.09(14) . . ?
N1 Yb C12 71.76(14) . . ?
C51 Yb C12 124.84(16) . . ?
N2 Yb C12 93.06(13) . . ?
C8 Yb C12 46.29(15) . . ?
C7 Yb C12 25.80(14) . . ?
C9 Yb C12 53.46(15) . . ?
C32 Yb C12 104.93(14) . . ?
C33 Yb C12 94.27(14) . . ?
C10 Yb C12 45.58(15) . . ?
N3 Yb C11 139.13(15) . . ?
N1 Yb C11 97.29(15) . . ?
C51 Yb C11 117.14(17) . . ?
N2 Yb C11 118.22(14) . . ?
C8 Yb C11 53.30(16) . . ?
C7 Yb C11 45.39(15) . . ?
C9 Yb C11 45.05(16) . . ?
C32 Yb C11 102.60(16) . . ?
C33 Yb C11 82.99(16) . . ?
C10 Yb C11 25.40(16) . . ?
C12 Yb C11 25.63(14) . . ?
N2 N1 C1 117.8(4) . . ?
N2 N1 Yb 99.0(3) . . ?
C1 N1 Yb 141.5(3) . . ?
N3 N2 N1 108.4(4) . . ?
N3 N2 Yb 54.4(2) . . ?
N1 N2 Yb 54.7(2) . . ?
N2 N3 C25 114.2(4) . . ?
N2 N3 Yb 100.0(3) . . ?
C25 N3 Yb 143.4(3) . . ?
N1 C1 C6 127.3(5) . . ?
N1 C1 C2 112.1(4) . . ?
C6 C1 C2 120.6(5) . . ?
C3 C2 C1 119.6(5) . . ?
C3 C2 C7 122.0(5) . . ?
C1 C2 C7 118.3(4) . . ?
C4 C3 C2 120.7(5) . . ?
C3 C4 C5 119.5(5) . . ?
C4 C5 C6 122.3(5) . . ?
C5 C6 C1 117.3(5) . . ?
C5 C6 C16 118.9(5) . . ?
C1 C6 C16 123.8(4) . . ?
C12 C7 C8 120.4(5) . . ?
C12 C7 C2 120.3(5) . . ?
C8 C7 C2 119.2(5) . . ?
C12 C7 Yb 81.7(3) . . ?
C8 C7 Yb 74.8(3) . . ?
C2 C7 Yb 111.5(3) . . ?
C9 C8 C7 119.5(5) . . ?
C9 C8 C13 120.0(5) . . ?
C7 C8 C13 120.4(5) . . ?
C9 C8 Yb 79.0(3) . . ?
C7 C8 Yb 78.3(3) . . ?
C13 C8 Yb 111.3(3) . . ?
C10 C9 C8 121.1(5) . . ?
C10 C9 Yb 81.0(3) . . ?
C8 C9 Yb 74.3(3) . . ?
C9 C10 C11 118.5(5) . . ?
C9 C10 C14 120.6(6) . . ?
C11 C10 C14 120.7(6) . . ?
C9 C10 Yb 73.2(3) . . ?
C11 C10 Yb 78.5(3) . . ?
C14 C10 Yb 122.8(4) . . ?
C10 C11 C12 121.6(6) . . ?
C10 C11 Yb 76.1(3) . . ?
C12 C11 Yb 76.1(3) . . ?
C7 C12 C11 118.9(5) . . ?
C7 C12 C15 121.4(5) . . ?
C11 C12 C15 119.7(5) . . ?
C7 C12 Yb 72.5(3) . . ?
C11 C12 Yb 78.3(3) . . ?
C15 C12 Yb 122.8(4) . . ?
C21 C16 C17 119.9(5) . . ?
C21 C16 C6 120.2(5) . . ?
C17 C16 C6 119.9(5) . . ?
C18 C17 C16 119.4(5) . . ?
C18 C17 C22 119.2(5) . . ?
C16 C17 C22 121.4(5) . . ?
C19 C18 C17 121.1(6) . . ?
C20 C19 C18 118.8(5) . . ?
C20 C19 C23 120.7(6) . . ?
C18 C19 C23 120.5(6) . . ?
C19 C20 C21 121.6(5) . . ?
C16 C21 C20 119.2(5) . . ?
C16 C21 C24 121.0(5) . . ?
C20 C21 C24 119.8(5) . . ?
C30 C25 N3 124.8(5) . . ?
C30 C25 C26 120.1(5) . . ?
N3 C25 C26 115.1(4) . . ?
C27 C26 C25 119.0(5) . . ?
C27 C26 C31 123.5(5) . . ?
C25 C26 C31 117.4(4) . . ?
C26 C27 C28 120.6(5) . . ?
C29 C28 C27 119.7(5) . . ?
C30 C29 C28 120.9(5) . . ?
C29 C30 C25 119.6(5) . . ?
C36 C31 C32 119.7(5) . . ?
C36 C31 C26 121.7(5) . . ?
C32 C31 C26 118.5(5) . . ?
C33 C32 C31 118.8(5) . . ?
C33 C32 C37 119.9(5) . . ?
C31 C32 C37 121.1(5) . . ?
C33 C32 Yb 79.6(3) . . ?
C31 C32 Yb 83.7(3) . . ?
C37 C32 Yb 110.8(3) . . ?
C34 C33 C32 122.8(5) . . ?
C34 C33 Yb 89.5(3) . . ?
C32 C33 Yb 74.4(3) . . ?
C35 C34 C33 117.1(5) . . ?
C35 C34 C40 121.1(5) . . ?
C33 C34 C40 121.5(5) . . ?
C34 C35 C36 122.6(5) . . ?
C35 C36 C31 118.9(5) . . ?
C35 C36 C43 118.7(5) . . ?
C31 C36 C43 122.2(5) . . ?
C39 C37 C38 112.3(7) . . ?
C39 C37 C32 109.4(5) . . ?
C38 C37 C32 112.6(5) . . ?
C34 C40 C41 115.0(5) . . ?
C34 C40 C42 108.8(5) . . ?
C41 C40 C42 110.7(6) . . ?
C36 C43 C44 112.9(5) . . ?
C36 C43 C45 110.0(5) . . ?
C44 C43 C45 110.5(5) . . ?
C56 C51 C52 112.8(6) . . ?
C56 C51 Yb 121.5(5) . . ?
C52 C51 Yb 125.4(4) . . ?
C53 C52 F52 116.8(6) . . ?
C53 C52 C51 124.8(6) . . ?
F52 C52 C51 118.4(5) . . ?
F53 C53 C54 120.5(7) . . ?
F53 C53 C52 120.5(7) . . ?
C54 C53 C52 119.0(7) . . ?
C55 C54 F54 120.6(7) . . ?
C55 C54 C53 119.6(6) . . ?
F54 C54 C53 119.8(8) . . ?
C54 C55 F55 120.1(6) . . ?
C54 C55 C56 119.4(6) . . ?
F55 C55 C56 120.5(7) . . ?
F56 C56 C51 118.6(6) . . ?
F56 C56 C55 117.1(6) . . ?
C51 C56 C55 124.3(6) . . ?

loop_
_geom_bond_atom_site_label_1
_geom_bond_atom_site_label_2
_geom_bond_distance
_geom_bond_site_symmetry_2
_geom_bond_publ_flag
Yb N3 2.444(4) . ?
Yb N1 2.445(4) . ?
Yb C51 2.527(6) . ?
Yb N2 2.959(4) . ?
Yb C8 3.003(5) . ?
Yb C7 3.047(5) . ?
Yb C9 3.062(5) . ?
Yb C32 3.070(5) . ?
Yb C33 3.136(5) . ?
Yb C10 3.160(6) . ?
Yb C12 3.160(6) . ?
Yb C11 3.189(6) . ?
N1 N2 1.327(6) . ?
N1 C1 1.409(6) . ?
N2 N3 1.299(5) . ?
N3 C25 1.407(6) . ?
C1 C6 1.411(7) . ?
C1 C2 1.413(7) . ?
C2 C3 1.386(7) . ?
C2 C7 1.501(7) . ?
C3 C4 1.382(8) . ?
C4 C5 1.390(8) . ?
C5 C6 1.400(7) . ?
C6 C16 1.500(7) . ?
C7 C12 1.390(8) . ?
C7 C8 1.406(7) . ?
C8 C9 1.400(8) . ?
C8 C13 1.517(8) . ?
C9 C10 1.393(8) . ?
C10 C11 1.396(9) . ?
C10 C14 1.517(8) . ?
C11 C12 1.408(8) . ?
C12 C15 1.512(8) . ?
C16 C21 1.400(8) . ?
C16 C17 1.401(8) . ?
C17 C18 1.401(8) . ?
C17 C22 1.506(8) . ?
C18 C19 1.394(9) . ?
C19 C20 1.380(9) . ?
C19 C23 1.521(8) . ?
C20 C21 1.402(8) . ?
C21 C24 1.500(9) . ?
C25 C30 1.397(7) . ?
C25 C26 1.415(7) . ?
C26 C27 1.383(7) . ?
C26 C31 1.502(7) . ?
C27 C28 1.399(8) . ?
C28 C29 1.384(8) . ?
C29 C30 1.377(7) . ?
C31 C36 1.404(7) . ?
C31 C32 1.416(7) . ?
C32 C33 1.396(8) . ?
C32 C37 1.533(7) . ?
C33 C34 1.394(8) . ?
C34 C35 1.392(7) . ?
C34 C40 1.518(8) . ?
C35 C36 1.404(7) . ?
C36 C43 1.516(7) . ?
C37 C39 1.502(9) . ?
C37 C38 1.505(9) . ?
C40 C41 1.520(9) . ?
C40 C42 1.526(10) . ?
C43 C44 1.521(8) . ?
C43 C45 1.537(8) . ?
C51 C56 1.378(8) . ?
C51 C52 1.383(9) . ?
C52 C53 1.373(9) . ?
C52 F52 1.374(7) . ?
C53 F53 1.354(8) . ?
C53 C54 1.358(10) . ?
C54 C55 1.355(11) . ?
C54 F54 1.358(7) . ?
C55 F55 1.363(7) . ?
C55 C56 1.379(9) . ?
C56 F56 1.366(7) . ?
